data_4126359
loop_
_publ_author_name
'Cecot, Giacomo'
'Marmier, Mathieu'
'Geremia, Silvano'
'De Zorzi, Rita'
'Vologzhanina, Anna V.'
'Pattison, Philip'
'Solari, Euro'
'Fadaei Tirani, Farzaneh'
'Scopelliti, Rosario'
'Severin, Kay'

_publ_section_title
;
 The Intricate Structural Chemistry of M(II)2nLn-Type Assemblies.
;
_journal_issue 24
_journal_name_full 'Journal of the American Chemical Society'
_journal_page_first 8371
_journal_page_last 8381
_journal_paper_doi 10.1021/jacs.7b04861
_journal_volume 139
_journal_year 2017
_chemical_formula_moiety 'C62 H76 B2 Fe N10 O6, 2(H2 O)'
_chemical_formula_sum 'C62 H80 B2 Fe N10 O8'
_chemical_formula_weight 1170.83
_space_group_crystal_system triclinic
_space_group_IT_number 2
_space_group_name_Hall '-P 1'
_space_group_name_H-M_alt 'P -1'
_symmetry_space_group_name_Hall '-P 1'
_symmetry_space_group_name_H-M 'P -1'
_atom_sites_solution_hydrogens mixed
_atom_sites_solution_primary direct
_atom_sites_solution_secondary difmap
_audit_creation_method SHELXL-2016/6
_cell_angle_alpha 100.432(3)
_cell_angle_beta 104.367(3)
_cell_angle_gamma 92.736(2)
_cell_formula_units_Z 2
_cell_length_a 14.5285(4)
_cell_length_b 14.8368(4)
_cell_length_c 14.9997(5)
_cell_measurement_reflns_used 7973
_cell_measurement_temperature 100.01(10)
_cell_measurement_theta_max 73.3340
_cell_measurement_theta_min 4.1440
_cell_volume 3065.79(17)
_computing_cell_refinement 'CrysAlisPro 1.171.38.43 (Rigaku OD, 2015)'
_computing_data_collection 'CrysAlisPro 1.171.38.43 (Rigaku OD, 2015)'
_computing_data_reduction 'CrysAlisPro 1.171.38.43 (Rigaku OD, 2015)'
_computing_molecular_graphics 'Olex2 (Dolomanov et al., 2009)'
_computing_publication_material 'CIFTAB (Sheldrick, 2016)'
_computing_structure_refinement 'SHELXL-2016/6 (Sheldrick, 2016)'
_computing_structure_solution 'SHELXT (Sheldrick, 2015)'
_diffrn_ambient_environment N~2~
_diffrn_ambient_temperature 100.01(10)
_diffrn_detector 'CCD plate'
_diffrn_detector_area_resol_mean 5.1333
_diffrn_detector_type Atlas
_diffrn_measured_fraction_theta_full 0.994
_diffrn_measured_fraction_theta_max 0.959
_diffrn_measurement_details
;
List of Runs (angles in degrees, time in seconds):

  # Type    Start    End  Width  t~exp~   \w     \q     \k     \f   Frames
--------------------------------------------------------------------------
  1  \w   -116.00 -23.00   1.00    7.50    --  -41.76 -37.00  60.00   93
  2  \w    -85.00  -8.00   1.00    7.50    --  -41.76 125.00-150.00   77
  3  \w    -67.00  27.00   1.00    7.50    --  -41.76  57.00-150.00   94
  4  \w     63.00  90.00   1.00    7.50    --   41.76-125.00-150.00   27
  5  \w      9.00  92.00   1.00    7.50    --   41.76  77.00  30.00   83
  6  \w     18.00  80.00   1.00    7.50    --   41.76  19.00  30.00   62
  7  \w     38.00 139.00   1.00   30.00    --  110.51 -61.00  60.00  101
  8  \w     39.00 114.00   1.00   30.00    --  110.51 -61.00-180.00   75
  9  \w     32.00 158.00   1.00   30.00    --  110.51 -15.00 120.00  126
 10  \w     80.00 121.00   1.00   30.00    --  110.51-125.00 -30.00   41
 11  \w     40.00  66.00   1.00   30.00    --  110.51-125.00 -30.00   26
 12  \w     36.00 136.00   1.00   30.00    --  110.51 -30.00 -60.00  100
 13  \w     69.00 103.00   1.00   30.00    --  110.51 -94.00-180.00   34
 14  \w     93.00 178.00   1.00   30.00    --  110.51  45.00 120.00   85
 15  \w     78.00 120.00   1.00   30.00    --  110.51-125.00 150.00   42
 16  \w     97.00 143.00   1.00   30.00    --  110.51  45.00 150.00   46
 17  \w     34.00 135.00   1.00   30.00    --  110.51 -77.00 -60.00  101
;
_diffrn_measurement_device 'four-circle diffractometer'
_diffrn_measurement_device_type 'SuperNova, Dual, Cu at zero, Atlas'
_diffrn_measurement_method '\w scans'
_diffrn_radiation_monochromator mirror
_diffrn_radiation_probe x-ray
_diffrn_radiation_type 'Cu K\a'
_diffrn_radiation_wavelength 1.54184
_diffrn_reflns_av_R_equivalents 0.0441
_diffrn_reflns_av_unetI/netI 0.0552
_diffrn_reflns_Laue_measured_fraction_full 0.994
_diffrn_reflns_Laue_measured_fraction_max 0.959
_diffrn_reflns_limit_h_max 18
_diffrn_reflns_limit_h_min -13
_diffrn_reflns_limit_k_max 15
_diffrn_reflns_limit_k_min -18
_diffrn_reflns_limit_l_max 18
_diffrn_reflns_limit_l_min -16
_diffrn_reflns_number 21172
_diffrn_reflns_point_group_measured_fraction_full 0.994
_diffrn_reflns_point_group_measured_fraction_max 0.959
_diffrn_reflns_theta_full 67.684
_diffrn_reflns_theta_max 75.865
_diffrn_reflns_theta_min 3.155
_diffrn_source 'micro-focus sealed X-ray tube'
_diffrn_source_type 'SuperNova (Cu) X-ray Source'
_exptl_absorpt_coefficient_mu 2.471
_exptl_absorpt_correction_T_max 0.767
_exptl_absorpt_correction_T_min 0.491
_exptl_absorpt_correction_type gaussian
_exptl_absorpt_process_details
;
CrysAlisPro 1.171.38.43 (Rigaku Oxford Diffraction, 2015)
Numerical absorption correction based on gaussian integration over
a multifaceted crystal model.
Empirical absorption correction using spherical harmonics,
implemented in SCALE3 ABSPACK scaling algorithm.
;
_exptl_crystal_colour 'clear light orange'
_exptl_crystal_density_diffrn 1.268
_exptl_crystal_description plate
_exptl_crystal_F_000 1244
_exptl_crystal_size_max 0.480
_exptl_crystal_size_mid 0.267
_exptl_crystal_size_min 0.144
_refine_diff_density_max 0.721
_refine_diff_density_min -0.690
_refine_diff_density_rms 0.066
_refine_ls_extinction_method none
_refine_ls_goodness_of_fit_ref 1.023
_refine_ls_hydrogen_treatment mixed
_refine_ls_matrix_type full
_refine_ls_number_parameters 828
_refine_ls_number_reflns 12259
_refine_ls_number_restraints 158
_refine_ls_restrained_S_all 1.027
_refine_ls_R_factor_all 0.0630
_refine_ls_R_factor_gt 0.0528
_refine_ls_shift/su_max 0.001
_refine_ls_shift/su_mean 0.000
_refine_ls_structure_factor_coef Fsqd
_refine_ls_weighting_details 'w=1/[\s^2^(Fo^2^)+(0.0877P)^2^+0.5676P] where P=(Fo^2^+2Fc^2^)/3'
_refine_ls_weighting_scheme calc
_refine_ls_wR_factor_gt 0.1353
_refine_ls_wR_factor_ref 0.1458
_reflns_Friedel_coverage 0.000
_reflns_number_gt 10470
_reflns_number_total 12259
_reflns_threshold_expression 'I > 2\s(I)'
_cod_data_source_file ja7b04861_si_013.cif
_cod_data_source_block shelx
_cod_original_cell_volume 3065.77(17)
_cod_database_code 4126359
_shelx_shelxl_version_number 2016/6
_shelx_space_group_comment
;
The symmetry employed for this shelxl refinement is uniquely defined
by the following loop, which should always be used as a source of
symmetry information in preference to the above space-group names.
They are only intended as comments.
;

loop_
_space_group_symop_operation_xyz
'x, y, z'
'-x, -y, -z'

loop_
_atom_site_label
_atom_site_type_symbol
_atom_site_fract_x
_atom_site_fract_y
_atom_site_fract_z
_atom_site_U_iso_or_equiv
_atom_site_adp_type
_atom_site_occupancy
_atom_site_site_symmetry_order
_atom_site_calc_flag
_atom_site_refinement_flags_posn
_atom_site_refinement_flags_adp
_atom_site_refinement_flags_occupancy
_atom_site_disorder_assembly
_atom_site_disorder_group
Fe1 Fe 0.33775(2) 0.13387(2) 0.25567(2) 0.02083(9) Uani 1 1 d . . . . .
O1 O 0.29994(11) 0.24576(10) 0.11333(10) 0.0261(3) Uani 1 1 d . . . . .
O2 O 0.32908(12) 0.33042(10) 0.27597(11) 0.0273(3) Uani 1 1 d . . . . .
O3 O 0.46230(11) 0.27157(11) 0.21702(11) 0.0280(3) Uani 1 1 d . . . . .
O4 O 0.30715(11) -0.06616(10) 0.21879(10) 0.0254(3) Uani 1 1 d . . . . .
O5 O 0.22672(11) 0.01398(10) 0.33053(11) 0.0249(3) Uani 1 1 d . . . . .
O6 O 0.40079(11) 0.00703(10) 0.37799(10) 0.0252(3) Uani 1 1 d . . . . .
O7 O -0.08208(15) 0.77505(16) 0.14617(18) 0.0521(5) Uani 1 1 d D . . . .
H7C H -0.036(3) 0.750(4) 0.114(4) 0.100(18) Uiso 1 1 d D . . . .
H7D H -0.121(3) 0.719(3) 0.145(4) 0.097(16) Uiso 1 1 d D . . . .
O8 O -0.22112(14) -0.50771(13) 0.42580(14) 0.0395(4) Uani 1 1 d D . . . .
H8C H -0.281(2) -0.489(2) 0.426(2) 0.048(9) Uiso 1 1 d D . . . .
H8D H -0.186(3) -0.455(2) 0.427(3) 0.071(13) Uiso 1 1 d D . . . .
N1 N 0.29165(13) 0.15875(12) 0.13203(13) 0.0241(4) Uani 1 1 d . . . . .
N2 N 0.30895(12) 0.01161(12) 0.18048(13) 0.0235(3) Uani 1 1 d . . . . .
N3 N 0.29925(13) 0.25055(13) 0.29960(13) 0.0254(4) Uani 1 1 d . . . . .
N4 N 0.24207(12) 0.10095(12) 0.31376(12) 0.0234(3) Uani 1 1 d . . . . .
N5 N 0.45628(13) 0.19631(13) 0.25716(12) 0.0244(4) Uani 1 1 d . . . . .
N6 N 0.42619(13) 0.08214(12) 0.34359(12) 0.0233(3) Uani 1 1 d . . . . .
N7 N 0.07381(16) 0.69573(16) 0.07924(17) 0.0408(5) Uani 1 1 d . . . . .
N8 N 0.77444(15) 0.62944(15) 0.14498(16) 0.0367(5) Uani 1 1 d . . . . .
N9 N -0.07259(15) -0.34458(15) 0.44332(16) 0.0367(5) Uani 1 1 d . . . . .
N10 N 0.59287(14) -0.44417(14) 0.42607(14) 0.0306(4) Uani 1 1 d . . . . .
B1 B 0.36874(18) 0.31025(17) 0.19216(17) 0.0265(5) Uani 1 1 d . . . . .
B2 B 0.30724(17) -0.04221(16) 0.32056(16) 0.0240(5) Uani 1 1 d . . . . .
C1 C 0.27014(15) 0.08964(15) 0.06082(15) 0.0240(4) Uani 1 1 d . . . . .
C2 C 0.27105(15) 0.00179(15) 0.09059(15) 0.0237(4) Uani 1 1 d . . . . .
C3 C 0.25343(16) 0.09906(16) -0.03967(15) 0.0288(5) Uani 1 1 d . . . . .
H3A H 0.236915 0.162138 -0.045220 0.035 Uiso 1 1 calc R U . . .
H3B H 0.198681 0.055279 -0.078806 0.035 Uiso 1 1 calc R U . . .
C4 C 0.34165(19) 0.08017(19) -0.07647(16) 0.0353(5) Uani 1 1 d . . . . .
H4A H 0.351603 0.014216 -0.079927 0.042 Uiso 1 1 calc R U . . .
H4B H 0.328880 0.092025 -0.141077 0.042 Uiso 1 1 calc R U . . .
C5 C 0.43337(18) 0.13783(19) -0.01691(18) 0.0365(5) Uani 1 1 d . . . . .
H5A H 0.421965 0.203716 -0.008014 0.044 Uiso 1 1 calc R U . . .
H5B H 0.450397 0.121229 0.045773 0.044 Uiso 1 1 calc R U . . .
C6 C 0.5167(2) 0.1241(3) -0.0609(2) 0.0536(8) Uani 1 1 d . . . . .
H6A H 0.502926 0.146246 -0.120146 0.080 Uiso 1 1 calc R U . . .
H6B H 0.526094 0.058483 -0.073195 0.080 Uiso 1 1 calc R U . . .
H6C H 0.574729 0.158707 -0.017858 0.080 Uiso 1 1 calc R U . . .
C7 C 0.22321(15) -0.08559(15) 0.02513(15) 0.0261(4) Uani 1 1 d . . . . .
H7A H 0.243948 -0.138958 0.053514 0.031 Uiso 1 1 calc R U . . .
H7B H 0.242085 -0.091188 -0.034534 0.031 Uiso 1 1 calc R U . . .
C8 C 0.11412(16) -0.08606(16) 0.00528(16) 0.0299(5) Uani 1 1 d . . . . .
H8A H 0.095013 -0.093545 0.062652 0.036 Uiso 1 1 calc R U . . .
H8B H 0.095931 -0.025627 -0.008615 0.036 Uiso 1 1 calc R U . . .
C9 C 0.05898(17) -0.16156(17) -0.07598(17) 0.0332(5) Uani 1 1 d . . . . .
H9A H 0.076803 -0.222340 -0.062895 0.040 Uiso 1 1 calc R U . . .
H9B H 0.076352 -0.153778 -0.134112 0.040 Uiso 1 1 calc R U . . .
C10 C -0.04873(18) -0.1586(2) -0.0906(2) 0.0442(6) Uani 1 1 d . . . . .
H10A H -0.082492 -0.207465 -0.143532 0.066 Uiso 1 1 calc R U . . .
H10B H -0.066526 -0.098627 -0.104158 0.066 Uiso 1 1 calc R U . . .
H10C H -0.066212 -0.167751 -0.033653 0.066 Uiso 1 1 calc R U . . .
C11 C 0.22825(16) 0.25526(15) 0.33902(15) 0.0255(4) Uani 1 1 d . . . . .
C12 C 0.19831(15) 0.16554(15) 0.35346(14) 0.0234(4) Uani 1 1 d . . . . .
C13 C 0.18633(17) 0.34336(15) 0.36420(16) 0.0287(4) Uani 1 1 d . . . . .
H13A H 0.238855 0.393407 0.390596 0.034 Uiso 1 1 calc R U . . .
H13B H 0.153842 0.337724 0.413944 0.034 Uiso 1 1 calc R U . . .
C14 C 0.11489(17) 0.37065(16) 0.28195(17) 0.0312(5) Uani 1 1 d . . . . .
H14A H 0.142130 0.364241 0.227069 0.037 Uiso 1 1 calc R U . . .
H14B H 0.055563 0.328454 0.264205 0.037 Uiso 1 1 calc R U . . .
C15 C 0.0911(2) 0.46948(17) 0.30719(19) 0.0374(5) Uani 1 1 d . . . . .
H15A H 0.063257 0.475240 0.361616 0.045 Uiso 1 1 calc R U . . .
H15B H 0.150937 0.511151 0.326372 0.045 Uiso 1 1 calc R U . . .
C16 C 0.0219(2) 0.5000(2) 0.2272(3) 0.0592(9) Uani 1 1 d . . . . .
H16A H 0.052781 0.503601 0.176572 0.089 Uiso 1 1 calc R U . . .
H16B H 0.003100 0.560713 0.249825 0.089 Uiso 1 1 calc R U . . .
H16C H -0.034803 0.455462 0.203338 0.089 Uiso 1 1 calc R U . . .
C17 C 0.12649(16) 0.14564(16) 0.40470(16) 0.0291(4) Uani 1 1 d D . . . .
H17A H 0.122186 0.201940 0.449771 0.035 Uiso 0.565(11) 1 calc R U P A 1
H17B H 0.147710 0.097447 0.440911 0.035 Uiso 0.565(11) 1 calc R U P A 1
H17C H 0.114517 0.203606 0.442659 0.035 Uiso 0.435(11) 1 calc R U P A 2
H17D H 0.151273 0.103980 0.447793 0.035 Uiso 0.435(11) 1 calc R U P A 2
C18A C 0.0277(6) 0.1133(13) 0.3377(7) 0.0636(19) Uani 0.565(11) 1 d D U P A 1
H18A H 0.035613 0.071562 0.281145 0.076 Uiso 0.565(11) 1 calc R U P A 1
H18B H -0.001797 0.167433 0.317296 0.076 Uiso 0.565(11) 1 calc R U P A 1
C19A C -0.0407(6) 0.0629(8) 0.3803(7) 0.0712(19) Uani 0.565(11) 1 d D U P A 1
H19A H -0.067817 0.109027 0.420352 0.085 Uiso 0.565(11) 1 calc R U P A 1
H19B H -0.004032 0.024093 0.420804 0.085 Uiso 0.565(11) 1 calc R U P A 1
C20A C -0.1235(5) 0.0014(8) 0.3050(6) 0.084(2) Uani 0.565(11) 1 d D U P A 1
H20A H -0.159395 0.039080 0.263786 0.127 Uiso 0.565(11) 1 calc R U P A 1
H20B H -0.166097 -0.026652 0.336034 0.127 Uiso 0.565(11) 1 calc R U P A 1
H20C H -0.097398 -0.047112 0.267749 0.127 Uiso 0.565(11) 1 calc R U P A 1
C18B C 0.0325(8) 0.1001(19) 0.3340(9) 0.064(2) Uani 0.435(11) 1 d D U P A 2
H18C H 0.010959 0.138605 0.286676 0.077 Uiso 0.435(11) 1 calc R U P A 2
H18D H 0.042534 0.038833 0.300864 0.077 Uiso 0.435(11) 1 calc R U P A 2
C19B C -0.0434(7) 0.0902(11) 0.3880(9) 0.0664(19) Uani 0.435(11) 1 d D U P A 2
H19C H -0.029672 0.039062 0.422066 0.080 Uiso 0.435(11) 1 calc R U P A 2
H19D H -0.038696 0.147370 0.435224 0.080 Uiso 0.435(11) 1 calc R U P A 2
C20B C -0.1457(6) 0.0714(11) 0.3248(9) 0.080(3) Uani 0.435(11) 1 d D U P A 2
H20D H -0.145502 0.034041 0.263818 0.119 Uiso 0.435(11) 1 calc R U P A 2
H20E H -0.171203 0.129943 0.315565 0.119 Uiso 0.435(11) 1 calc R U P A 2
H20F H -0.185673 0.038155 0.354484 0.119 Uiso 0.435(11) 1 calc R U P A 2
C21 C 0.53561(15) 0.17704(15) 0.31079(15) 0.0252(4) Uani 1 1 d . . . . .
C22 C 0.51851(15) 0.10286(15) 0.35714(14) 0.0246(4) Uani 1 1 d . . . . .
C23 C 0.63061(16) 0.22856(18) 0.32148(16) 0.0318(5) Uani 1 1 d D . . . .
H23A H 0.680536 0.201924 0.364128 0.038 Uiso 0.573(6) 1 calc R U P B 1
H23B H 0.629353 0.293474 0.351593 0.038 Uiso 0.573(6) 1 calc R U P B 1
H23C H 0.673352 0.229242 0.384344 0.038 Uiso 0.427(6) 1 calc R U P B 2
H23D H 0.622218 0.292982 0.314543 0.038 Uiso 0.427(6) 1 calc R U P B 2
C24A C 0.6585(3) 0.2267(4) 0.2287(3) 0.0309(10) Uani 0.573(6) 1 d D U P B 1
H24A H 0.674041 0.164008 0.205579 0.037 Uiso 0.573(6) 1 calc R U P B 1
H24B H 0.603069 0.240492 0.181298 0.037 Uiso 0.573(6) 1 calc R U P B 1
C25A C 0.7439(4) 0.2959(4) 0.2387(4) 0.0418(12) Uani 0.573(6) 1 d D U P B 1
H25A H 0.736022 0.355377 0.276918 0.050 Uiso 0.573(6) 1 calc R U P B 1
H25B H 0.802995 0.272972 0.272226 0.050 Uiso 0.573(6) 1 calc R U P B 1
C26A C 0.7542(4) 0.3112(4) 0.1433(4) 0.0509(15) Uani 0.573(6) 1 d D U P B 1
H26A H 0.756839 0.251784 0.103359 0.076 Uiso 0.573(6) 1 calc R U P B 1
H26B H 0.812994 0.350828 0.152233 0.076 Uiso 0.573(6) 1 calc R U P B 1
H26C H 0.699251 0.340780 0.113090 0.076 Uiso 0.573(6) 1 calc R U P B 1
C24B C 0.6747(4) 0.1779(5) 0.2429(4) 0.0324(13) Uani 0.427(6) 1 d D U P B 2
H24C H 0.676854 0.112259 0.247533 0.039 Uiso 0.427(6) 1 calc R U P B 2
H24D H 0.632310 0.180511 0.180766 0.039 Uiso 0.427(6) 1 calc R U P B 2
C25B C 0.7754(4) 0.2187(4) 0.2486(5) 0.0431(15) Uani 0.427(6) 1 d D U P B 2
H25C H 0.817102 0.219359 0.311957 0.052 Uiso 0.427(6) 1 calc R U P B 2
H25D H 0.801465 0.178587 0.202425 0.052 Uiso 0.427(6) 1 calc R U P B 2
C26B C 0.7779(8) 0.3163(5) 0.2296(7) 0.062(2) Uani 0.427(6) 1 d D U P B 2
H26D H 0.733780 0.316889 0.168592 0.093 Uiso 0.427(6) 1 calc R U P B 2
H26E H 0.842784 0.336840 0.228887 0.093 Uiso 0.427(6) 1 calc R U P B 2
H26F H 0.758733 0.357775 0.279041 0.093 Uiso 0.427(6) 1 calc R U P B 2
C27 C 0.59200(16) 0.04980(16) 0.40646(15) 0.0279(4) Uani 1 1 d . . . . .
H27A H 0.572419 0.032539 0.460275 0.033 Uiso 1 1 calc R U . . .
H27B H 0.653327 0.089126 0.431417 0.033 Uiso 1 1 calc R U . . .
C28 C 0.60618(17) -0.03737(17) 0.34115(16) 0.0319(5) Uani 1 1 d . . . . .
H28A H 0.543546 -0.073351 0.310884 0.038 Uiso 1 1 calc R U . . .
H28B H 0.632326 -0.019741 0.291078 0.038 Uiso 1 1 calc R U . . .
C29 C 0.6738(2) -0.0975(2) 0.3936(2) 0.0424(6) Uani 1 1 d . . . . .
H29A H 0.736945 -0.062061 0.422188 0.051 Uiso 1 1 calc R U . . .
H29B H 0.648639 -0.113332 0.445004 0.051 Uiso 1 1 calc R U . . .
C30 C 0.6859(3) -0.1861(3) 0.3296(3) 0.0622(9) Uani 1 1 d . . . . .
H30A H 0.717038 -0.170971 0.282528 0.093 Uiso 1 1 calc R U . . .
H30B H 0.623125 -0.219611 0.298049 0.093 Uiso 1 1 calc R U . . .
H30C H 0.725339 -0.224611 0.367223 0.093 Uiso 1 1 calc R U . . .
C31 C 0.38475(17) 0.40603(15) 0.16135(15) 0.0274(4) Uani 1 1 d . . . . .
C32 C 0.30826(17) 0.45753(16) 0.13661(16) 0.0293(5) Uani 1 1 d . . . . .
H32 H 0.245769 0.432592 0.133309 0.035 Uiso 1 1 calc R U . . .
C33 C 0.32083(17) 0.54505(16) 0.11646(16) 0.0302(5) Uani 1 1 d . . . . .
C34 C 0.41265(17) 0.58122(16) 0.11991(16) 0.0301(5) Uani 1 1 d . . . . .
H34 H 0.422238 0.640850 0.107063 0.036 Uiso 1 1 calc R U . . .
C35 C 0.49007(17) 0.52995(16) 0.14216(15) 0.0281(4) Uani 1 1 d . . . . .
C36 C 0.47539(17) 0.44347(16) 0.16309(15) 0.0275(4) Uani 1 1 d . . . . .
H36 H 0.528474 0.409059 0.178975 0.033 Uiso 1 1 calc R U . . .
C37 C 0.23757(18) 0.59911(17) 0.09789(17) 0.0319(5) Uani 1 1 d . . . . .
C38 C 0.15032(19) 0.56042(19) 0.0354(2) 0.0415(6) Uani 1 1 d . . . . .
H38 H 0.144772 0.500388 -0.001881 0.050 Uiso 1 1 calc R U . . .
C39 C 0.0724(2) 0.6112(2) 0.0288(2) 0.0456(7) Uani 1 1 d . . . . .
H39 H 0.013900 0.584298 -0.014420 0.055 Uiso 1 1 calc R U . . .
C40 C 0.15877(19) 0.73374(18) 0.13617(18) 0.0370(5) Uani 1 1 d . . . . .
H40 H 0.162632 0.794532 0.171284 0.044 Uiso 1 1 calc R U . . .
C41 C 0.24111(19) 0.68862(18) 0.14621(17) 0.0348(5) Uani 1 1 d . . . . .
H41 H 0.299827 0.719076 0.186160 0.042 Uiso 1 1 calc R U . . .
C42 C 0.58784(17) 0.56625(15) 0.14392(15) 0.0282(4) Uani 1 1 d . . . . .
C43 C 0.60421(18) 0.62122(16) 0.08252(16) 0.0309(5) Uani 1 1 d . . . . .
H43 H 0.552048 0.638420 0.038774 0.037 Uiso 1 1 calc R U . . .
C44 C 0.69711(18) 0.65080(17) 0.08547(17) 0.0335(5) Uani 1 1 d . . . . .
H44 H 0.706511 0.688372 0.042881 0.040 Uiso 1 1 calc R U . . .
C45 C 0.75806(18) 0.57611(19) 0.20361(18) 0.0365(5) Uani 1 1 d . . . . .
H45 H 0.811548 0.559347 0.246130 0.044 Uiso 1 1 calc R U . . .
C46 C 0.66795(17) 0.54402(17) 0.20591(17) 0.0321(5) Uani 1 1 d . . . . .
H46 H 0.660713 0.506956 0.249615 0.039 Uiso 1 1 calc R U . . .
C47 C 0.29355(15) -0.13554(14) 0.35704(14) 0.0239(4) Uani 1 1 d . . . . .
C48 C 0.20843(15) -0.16457(15) 0.37536(14) 0.0250(4) Uani 1 1 d . . . . .
H48 H 0.156909 -0.127171 0.366807 0.030 Uiso 1 1 calc R U . . .
C49 C 0.19668(15) -0.24705(15) 0.40593(15) 0.0251(4) Uani 1 1 d . . . . .
C50 C 0.27262(16) -0.30218(15) 0.41874(15) 0.0253(4) Uani 1 1 d . . . . .
H50 H 0.265341 -0.358514 0.439063 0.030 Uiso 1 1 calc R U . . .
C51 C 0.35891(15) -0.27486(15) 0.40183(15) 0.0251(4) Uani 1 1 d . . . . .
C52 C 0.36848(16) -0.19202(15) 0.37149(15) 0.0256(4) Uani 1 1 d . . . . .
H52 H 0.427407 -0.173421 0.360319 0.031 Uiso 1 1 calc R U . . .
C53 C 0.10442(16) -0.27848(15) 0.42142(15) 0.0272(4) Uani 1 1 d . . . . .
C54 C 0.01779(17) -0.25624(17) 0.36860(17) 0.0309(5) Uani 1 1 d . . . . .
H54 H 0.017143 -0.217941 0.324128 0.037 Uiso 1 1 calc R U . . .
C55 C -0.06670(18) -0.29065(18) 0.38195(18) 0.0352(5) Uani 1 1 d . . . . .
H55 H -0.124641 -0.275005 0.345067 0.042 Uiso 1 1 calc R U . . .
C56 C 0.01076(19) -0.36427(17) 0.49469(18) 0.0349(5) Uani 1 1 d . . . . .
H56 H 0.009060 -0.401977 0.539242 0.042 Uiso 1 1 calc R U . . .
C57 C 0.09981(17) -0.33279(16) 0.48675(16) 0.0297(5) Uani 1 1 d . . . . .
H57 H 0.156648 -0.348324 0.525595 0.036 Uiso 1 1 calc R U . . .
C58 C 0.43862(15) -0.33441(16) 0.41274(15) 0.0259(4) Uani 1 1 d . . . . .
C59 C 0.53335(17) -0.29569(17) 0.44786(17) 0.0329(5) Uani 1 1 d . . . . .
H59 H 0.547337 -0.230982 0.468893 0.039 Uiso 1 1 calc R U . . .
C60 C 0.60637(17) -0.35235(18) 0.45170(18) 0.0354(5) Uani 1 1 d . . . . .
H60 H 0.670171 -0.324369 0.473936 0.043 Uiso 1 1 calc R U . . .
C61 C 0.50174(17) -0.48147(16) 0.39482(15) 0.0287(4) Uani 1 1 d . . . . .
H61 H 0.489939 -0.546621 0.377378 0.034 Uiso 1 1 calc R U . . .
C62 C 0.42385(16) -0.42974(16) 0.38666(15) 0.0265(4) Uani 1 1 d . . . . .
H62 H 0.360806 -0.459473 0.363349 0.032 Uiso 1 1 calc R U . . .

loop_
_atom_site_aniso_label
_atom_site_aniso_U_11
_atom_site_aniso_U_22
_atom_site_aniso_U_33
_atom_site_aniso_U_23
_atom_site_aniso_U_13
_atom_site_aniso_U_12
Fe1 0.02017(16) 0.01997(16) 0.02130(16) 0.00302(12) 0.00483(12) -0.00121(11)
O1 0.0289(8) 0.0213(7) 0.0270(7) 0.0070(6) 0.0045(6) -0.0030(6)
O2 0.0334(8) 0.0185(7) 0.0303(7) 0.0033(6) 0.0113(6) -0.0038(6)
O3 0.0282(8) 0.0266(8) 0.0302(7) 0.0095(6) 0.0081(6) -0.0033(6)
O4 0.0307(8) 0.0204(7) 0.0245(7) 0.0045(6) 0.0063(6) 0.0006(6)
O5 0.0259(7) 0.0185(7) 0.0320(7) 0.0073(6) 0.0095(6) 0.0000(6)
O6 0.0252(7) 0.0230(7) 0.0265(7) 0.0072(6) 0.0040(6) -0.0012(6)
O7 0.0363(10) 0.0508(12) 0.0714(14) 0.0257(11) 0.0092(10) 0.0010(9)
O8 0.0357(10) 0.0362(10) 0.0445(10) 0.0065(8) 0.0062(8) 0.0104(8)
N1 0.0235(8) 0.0212(8) 0.0266(8) 0.0042(7) 0.0057(7) -0.0009(7)
N2 0.0208(8) 0.0241(9) 0.0266(8) 0.0071(7) 0.0071(7) 0.0003(7)
N3 0.0262(9) 0.0225(9) 0.0256(8) 0.0051(7) 0.0045(7) -0.0056(7)
N4 0.0211(8) 0.0206(8) 0.0272(8) 0.0043(7) 0.0048(7) -0.0003(6)
N5 0.0258(9) 0.0231(9) 0.0240(8) 0.0051(7) 0.0062(7) -0.0002(7)
N6 0.0254(9) 0.0217(8) 0.0221(8) 0.0020(6) 0.0073(7) -0.0011(7)
N7 0.0352(11) 0.0341(11) 0.0504(13) 0.0116(10) 0.0046(10) -0.0010(9)
N8 0.0310(10) 0.0362(11) 0.0418(11) 0.0094(9) 0.0080(9) -0.0065(8)
N9 0.0327(11) 0.0351(11) 0.0431(11) 0.0012(9) 0.0171(9) -0.0005(8)
N10 0.0269(9) 0.0324(10) 0.0325(9) 0.0075(8) 0.0065(8) 0.0062(8)
B1 0.0279(12) 0.0248(12) 0.0262(11) 0.0043(9) 0.0075(9) -0.0034(9)
B2 0.0250(11) 0.0212(11) 0.0246(11) 0.0027(9) 0.0059(9) 0.0014(9)
C1 0.0207(9) 0.0249(10) 0.0245(9) 0.0036(8) 0.0038(7) -0.0009(8)
C2 0.0214(9) 0.0231(10) 0.0245(9) 0.0018(8) 0.0048(8) -0.0007(8)
C3 0.0285(11) 0.0302(11) 0.0252(10) 0.0065(8) 0.0023(8) 0.0002(9)
C4 0.0381(13) 0.0402(13) 0.0272(11) 0.0057(10) 0.0093(9) 0.0007(10)
C5 0.0325(12) 0.0412(14) 0.0356(12) 0.0079(10) 0.0092(10) 0.0014(10)
C6 0.0394(15) 0.074(2) 0.0496(16) 0.0079(15) 0.0205(13) 0.0023(14)
C7 0.0251(10) 0.0241(10) 0.0260(10) 0.0006(8) 0.0045(8) -0.0006(8)
C8 0.0250(11) 0.0282(11) 0.0327(11) 0.0014(9) 0.0045(9) -0.0008(8)
C9 0.0274(11) 0.0292(11) 0.0360(12) -0.0033(9) 0.0029(9) -0.0006(9)
C10 0.0284(13) 0.0385(14) 0.0539(16) -0.0075(12) 0.0024(11) -0.0032(10)
C11 0.0270(10) 0.0238(10) 0.0246(9) 0.0044(8) 0.0053(8) 0.0001(8)
C12 0.0210(9) 0.0233(10) 0.0254(9) 0.0029(8) 0.0063(8) 0.0012(8)
C13 0.0331(11) 0.0221(10) 0.0317(11) 0.0031(8) 0.0118(9) -0.0004(8)
C14 0.0313(11) 0.0253(11) 0.0355(11) 0.0037(9) 0.0075(9) 0.0030(9)
C15 0.0459(14) 0.0249(11) 0.0418(13) 0.0043(10) 0.0129(11) 0.0073(10)
C16 0.0515(18) 0.0394(16) 0.076(2) 0.0086(15) -0.0024(16) 0.0138(13)
C17 0.0298(11) 0.0276(11) 0.0339(11) 0.0091(9) 0.0136(9) 0.0032(9)
C18A 0.028(2) 0.111(5) 0.059(2) 0.048(3) 0.005(2) -0.014(2)
C19A 0.038(2) 0.115(5) 0.063(2) 0.035(3) 0.012(2) -0.020(3)
C20A 0.046(3) 0.119(6) 0.081(4) 0.012(4) 0.015(3) -0.028(4)
C18B 0.031(2) 0.109(5) 0.057(3) 0.042(3) 0.007(2) -0.010(3)
C19B 0.034(2) 0.106(5) 0.064(3) 0.041(3) 0.008(2) -0.014(3)
C20B 0.032(3) 0.118(6) 0.093(5) 0.053(4) 0.005(3) -0.011(4)
C21 0.0224(10) 0.0256(10) 0.0247(9) -0.0004(8) 0.0054(8) -0.0014(8)
C22 0.0226(10) 0.0271(10) 0.0215(9) -0.0004(8) 0.0050(8) 0.0000(8)
C23 0.0250(11) 0.0396(13) 0.0274(10) 0.0030(9) 0.0050(8) -0.0076(9)
C24A 0.029(2) 0.031(2) 0.0334(19) 0.0074(17) 0.0093(15) -0.0028(17)
C25A 0.038(3) 0.036(3) 0.050(3) -0.001(2) 0.019(2) -0.012(2)
C26A 0.061(3) 0.036(2) 0.061(3) -0.003(2) 0.038(3) -0.013(2)
C24B 0.030(3) 0.031(3) 0.036(3) 0.002(2) 0.012(2) -0.004(2)
C25B 0.038(3) 0.043(3) 0.047(3) -0.002(2) 0.019(2) -0.006(2)
C26B 0.068(6) 0.046(5) 0.077(5) 0.007(4) 0.038(5) -0.017(4)
C27 0.0231(10) 0.0332(11) 0.0250(10) 0.0051(9) 0.0030(8) 0.0000(8)
C28 0.0273(11) 0.0376(13) 0.0301(11) 0.0053(9) 0.0060(9) 0.0083(9)
C29 0.0350(13) 0.0521(16) 0.0455(14) 0.0171(12) 0.0122(11) 0.0201(12)
C30 0.074(2) 0.065(2) 0.065(2) 0.0242(17) 0.0355(18) 0.0418(19)
C31 0.0309(11) 0.0236(10) 0.0259(10) 0.0035(8) 0.0062(8) -0.0036(8)
C32 0.0284(11) 0.0258(11) 0.0321(11) 0.0050(9) 0.0065(9) -0.0038(8)
C33 0.0314(12) 0.0279(11) 0.0299(11) 0.0057(9) 0.0067(9) -0.0025(9)
C34 0.0324(12) 0.0264(11) 0.0295(10) 0.0058(9) 0.0054(9) -0.0048(9)
C35 0.0301(11) 0.0277(11) 0.0245(9) 0.0055(8) 0.0047(8) -0.0054(9)
C36 0.0309(11) 0.0250(10) 0.0247(10) 0.0040(8) 0.0055(8) -0.0035(8)
C37 0.0344(12) 0.0274(11) 0.0326(11) 0.0080(9) 0.0061(9) -0.0033(9)
C38 0.0352(13) 0.0306(12) 0.0499(15) 0.0036(11) -0.0003(11) -0.0064(10)
C39 0.0312(13) 0.0371(14) 0.0604(17) 0.0087(12) -0.0008(12) -0.0052(10)
C40 0.0400(13) 0.0309(12) 0.0375(12) 0.0090(10) 0.0040(10) 0.0016(10)
C41 0.0364(13) 0.0319(12) 0.0321(11) 0.0086(9) 0.0014(9) -0.0022(10)
C42 0.0326(12) 0.0231(10) 0.0262(10) 0.0029(8) 0.0052(8) -0.0040(8)
C43 0.0341(12) 0.0288(11) 0.0266(10) 0.0046(9) 0.0041(9) -0.0053(9)
C44 0.0371(13) 0.0310(12) 0.0324(11) 0.0079(9) 0.0096(10) -0.0052(9)
C45 0.0305(12) 0.0382(13) 0.0374(12) 0.0107(10) 0.0020(10) -0.0034(10)
C46 0.0326(12) 0.0308(11) 0.0313(11) 0.0091(9) 0.0049(9) -0.0056(9)
C47 0.0253(10) 0.0202(9) 0.0250(9) 0.0025(8) 0.0056(8) 0.0019(8)
C48 0.0241(10) 0.0250(10) 0.0245(9) 0.0045(8) 0.0042(8) 0.0026(8)
C49 0.0238(10) 0.0258(10) 0.0241(9) 0.0038(8) 0.0045(8) 0.0004(8)
C50 0.0268(10) 0.0239(10) 0.0249(9) 0.0060(8) 0.0055(8) 0.0019(8)
C51 0.0249(10) 0.0229(10) 0.0244(9) 0.0012(8) 0.0029(8) 0.0021(8)
C52 0.0233(10) 0.0254(10) 0.0265(10) 0.0029(8) 0.0056(8) 0.0007(8)
C53 0.0296(11) 0.0241(10) 0.0268(10) 0.0014(8) 0.0086(8) 0.0004(8)
C54 0.0288(11) 0.0311(11) 0.0322(11) 0.0056(9) 0.0074(9) 0.0030(9)
C55 0.0271(11) 0.0391(13) 0.0379(12) 0.0040(10) 0.0085(9) 0.0024(10)
C56 0.0400(13) 0.0303(12) 0.0384(12) 0.0053(10) 0.0194(10) 0.0010(10)
C57 0.0311(11) 0.0277(11) 0.0317(11) 0.0063(9) 0.0105(9) 0.0031(9)
C58 0.0235(10) 0.0273(11) 0.0259(10) 0.0061(8) 0.0044(8) 0.0021(8)
C59 0.0279(11) 0.0262(11) 0.0377(12) 0.0022(9) -0.0006(9) -0.0004(9)
C60 0.0251(11) 0.0349(13) 0.0401(13) 0.0036(10) 0.0005(9) 0.0001(9)
C61 0.0313(11) 0.0256(10) 0.0294(10) 0.0057(8) 0.0076(9) 0.0040(9)
C62 0.0244(10) 0.0269(11) 0.0281(10) 0.0064(8) 0.0062(8) 0.0014(8)

loop_
_atom_type_symbol
_atom_type_description
_atom_type_scat_dispersion_real
_atom_type_scat_dispersion_imag
_atom_type_scat_source
C C 0.0181 0.0091 'International Tables Vol C Tables 4.2.6.8 and 6.1.1.4'
H H 0.0000 0.0000 'International Tables Vol C Tables 4.2.6.8 and 6.1.1.4'
B B 0.0090 0.0039 'International Tables Vol C Tables 4.2.6.8 and 6.1.1.4'
Fe Fe -1.1336 3.1974 'International Tables Vol C Tables 4.2.6.8 and 6.1.1.4'
N N 0.0311 0.0180 'International Tables Vol C Tables 4.2.6.8 and 6.1.1.4'
O O 0.0492 0.0322 'International Tables Vol C Tables 4.2.6.8 and 6.1.1.4'

loop_
_exptl_crystal_face_index_h
_exptl_crystal_face_index_k
_exptl_crystal_face_index_l
_exptl_crystal_face_perp_dist
-2 -7 -4 0.0987
8 3 0 0.0886
-8 -4 3 0.1439
0 5 7 0.0884
5 2 6 0.0956
-2 4 8 0.1115
9 -1 1 0.1637
2 9 -2 0.1603
-4 7 -6 0.1961
8 -1 -6 0.1627
-6 -2 8 0.1225
-8 1 6 0.1531
-4 -5 9 0.1148
0 -1 -9 0.0574
-8 5 0 0.2065
3 8 3 0.1108
0 1 9 0.0853
5 8 -3 0.1459
8 -5 0 0.2180
6 5 3 0.0923
-9 2 -1 0.1643

loop_
_geom_angle_atom_site_label_1
_geom_angle_atom_site_label_2
_geom_angle_atom_site_label_3
_geom_angle
N6 Fe1 N3 117.33(8)
N6 Fe1 N4 87.90(8)
N3 Fe1 N4 78.16(8)
N6 Fe1 N5 78.07(8)
N3 Fe1 N5 87.76(8)
N4 Fe1 N5 152.89(8)
N6 Fe1 N1 150.67(8)
N3 Fe1 N1 86.13(8)
N4 Fe1 N1 115.54(8)
N5 Fe1 N1 86.06(7)
N6 Fe1 N2 86.29(8)
N3 Fe1 N2 150.71(8)
N4 Fe1 N2 86.19(8)
N5 Fe1 N2 115.48(8)
N1 Fe1 N2 78.45(8)
N1 O1 B1 111.83(15)
N3 O2 B1 111.35(16)
N5 O3 B1 111.86(16)
N2 O4 B2 111.47(16)
N4 O5 B2 111.81(15)
N6 O6 B2 112.15(15)
H7C O7 H7D 102(4)
H8C O8 H8D 104(3)
C1 N1 O1 117.53(17)
C1 N1 Fe1 118.45(15)
O1 N1 Fe1 122.46(13)
C2 N2 O4 117.13(17)
C2 N2 Fe1 118.62(15)
O4 N2 Fe1 122.77(13)
C11 N3 O2 116.12(19)
C11 N3 Fe1 119.71(15)
O2 N3 Fe1 122.91(14)
C12 N4 O5 116.54(17)
C12 N4 Fe1 119.50(15)
O5 N4 Fe1 123.06(14)
C21 N5 O3 116.57(18)
C21 N5 Fe1 119.41(15)
O3 N5 Fe1 123.12(14)
C22 N6 O6 115.95(17)
C22 N6 Fe1 119.64(15)
O6 N6 Fe1 122.57(13)
C39 N7 C40 116.3(2)
C45 N8 C44 116.2(2)
C55 N9 C56 115.9(2)
C60 N10 C61 116.4(2)
O3 B1 O1 110.64(19)
O3 B1 O2 110.52(18)
O1 B1 O2 110.56(18)
O3 B1 C31 108.84(18)
O1 B1 C31 109.37(18)
O2 B1 C31 106.81(19)
O6 B2 O5 111.55(17)
O6 B2 O4 110.41(18)
O5 B2 O4 109.45(17)
O6 B2 C47 107.39(17)
O5 B2 C47 109.31(18)
O4 B2 C47 108.67(17)
N1 C1 C2 111.89(18)
N1 C1 C3 124.2(2)
C2 C1 C3 123.73(19)
N2 C2 C1 111.56(18)
N2 C2 C7 126.05(19)
C1 C2 C7 122.03(18)
C1 C3 C4 111.77(18)
C1 C3 H3A 109.3
C4 C3 H3A 109.3
C1 C3 H3B 109.3
C4 C3 H3B 109.3
H3A C3 H3B 107.9
C5 C4 C3 114.5(2)
C5 C4 H4A 108.6
C3 C4 H4A 108.6
C5 C4 H4B 108.6
C3 C4 H4B 108.6
H4A C4 H4B 107.6
C6 C5 C4 112.7(2)
C6 C5 H5A 109.0
C4 C5 H5A 109.0
C6 C5 H5B 109.0
C4 C5 H5B 109.0
H5A C5 H5B 107.8
C5 C6 H6A 109.5
C5 C6 H6B 109.5
H6A C6 H6B 109.5
C5 C6 H6C 109.5
H6A C6 H6C 109.5
H6B C6 H6C 109.5
C2 C7 C8 110.22(18)
C2 C7 H7A 109.6
C8 C7 H7A 109.6
C2 C7 H7B 109.6
C8 C7 H7B 109.6
H7A C7 H7B 108.1
C9 C8 C7 114.1(2)
C9 C8 H8A 108.7
C7 C8 H8A 108.7
C9 C8 H8B 108.7
C7 C8 H8B 108.7
H8A C8 H8B 107.6
C8 C9 C10 111.1(2)
C8 C9 H9A 109.4
C10 C9 H9A 109.4
C8 C9 H9B 109.4
C10 C9 H9B 109.4
H9A C9 H9B 108.0
C9 C10 H10A 109.5
C9 C10 H10B 109.5
H10A C10 H10B 109.5
C9 C10 H10C 109.5
H10A C10 H10C 109.5
H10B C10 H10C 109.5
N3 C11 C12 110.95(19)
N3 C11 C13 122.49(19)
C12 C11 C13 126.6(2)
N4 C12 C11 111.17(19)
N4 C12 C17 122.6(2)
C11 C12 C17 126.2(2)
C11 C13 C14 114.43(19)
C11 C13 H13A 108.7
C14 C13 H13A 108.7
C11 C13 H13B 108.7
C14 C13 H13B 108.7
H13A C13 H13B 107.6
C15 C14 C13 111.5(2)
C15 C14 H14A 109.3
C13 C14 H14A 109.3
C15 C14 H14B 109.3
C13 C14 H14B 109.3
H14A C14 H14B 108.0
C16 C15 C14 113.3(2)
C16 C15 H15A 108.9
C14 C15 H15A 108.9
C16 C15 H15B 108.9
C14 C15 H15B 108.9
H15A C15 H15B 107.7
C15 C16 H16A 109.5
C15 C16 H16B 109.5
H16A C16 H16B 109.5
C15 C16 H16C 109.5
H16A C16 H16C 109.5
H16B C16 H16C 109.5
C12 C17 C18A 111.9(4)
C12 C17 C18B 109.8(6)
C12 C17 H17A 109.2
C18A C17 H17A 109.2
C12 C17 H17B 109.2
C18A C17 H17B 109.2
H17A C17 H17B 107.9
C12 C17 H17C 109.7
C18B C17 H17C 109.7
C12 C17 H17D 109.7
C18B C17 H17D 109.7
H17C C17 H17D 108.2
C17 C18A C19A 114.3(7)
C17 C18A H18A 108.7
C19A C18A H18A 108.7
C17 C18A H18B 108.7
C19A C18A H18B 108.7
H18A C18A H18B 107.6
C18A C19A C20A 113.1(7)
C18A C19A H19A 109.0
C20A C19A H19A 109.0
C18A C19A H19B 109.0
C20A C19A H19B 109.0
H19A C19A H19B 107.8
C19A C20A H20A 109.5
C19A C20A H20B 109.5
H20A C20A H20B 109.5
C19A C20A H20C 109.5
H20A C20A H20C 109.5
H20B C20A H20C 109.5
C19B C18B C17 108.6(8)
C19B C18B H18C 110.0
C17 C18B H18C 110.0
C19B C18B H18D 110.0
C17 C18B H18D 110.0
H18C C18B H18D 108.4
C20B C19B C18B 113.5(9)
C20B C19B H19C 108.9
C18B C19B H19C 108.9
C20B C19B H19D 108.9
C18B C19B H19D 108.9
H19C C19B H19D 107.7
C19B C20B H20D 109.5
C19B C20B H20E 109.5
H20D C20B H20E 109.5
C19B C20B H20F 109.5
H20D C20B H20F 109.5
H20E C20B H20F 109.5
N5 C21 C22 111.43(19)
N5 C21 C23 122.4(2)
C22 C21 C23 126.2(2)
N6 C22 C21 110.67(19)
N6 C22 C27 122.9(2)
C21 C22 C27 126.24(19)
C21 C23 C24A 114.4(2)
C21 C23 C24B 107.5(3)
C21 C23 H23A 108.7
C24A C23 H23A 108.7
C21 C23 H23B 108.7
C24A C23 H23B 108.7
H23A C23 H23B 107.6
C21 C23 H23C 110.2
C24B C23 H23C 110.2
C21 C23 H23D 110.2
C24B C23 H23D 110.2
H23C C23 H23D 108.5
C25A C24A C23 113.0(3)
C25A C24A H24A 109.0
C23 C24A H24A 109.0
C25A C24A H24B 109.0
C23 C24A H24B 109.0
H24A C24A H24B 107.8
C26A C25A C24A 112.0(4)
C26A C25A H25A 109.2
C24A C25A H25A 109.2
C26A C25A H25B 109.2
C24A C25A H25B 109.2
H25A C25A H25B 107.9
C25A C26A H26A 109.5
C25A C26A H26B 109.5
H26A C26A H26B 109.5
C25A C26A H26C 109.5
H26A C26A H26C 109.5
H26B C26A H26C 109.5
C25B C24B C23 113.8(4)
C25B C24B H24C 108.8
C23 C24B H24C 108.8
C25B C24B H24D 108.8
C23 C24B H24D 108.8
H24C C24B H24D 107.7
C26B C25B C24B 113.0(6)
C26B C25B H25C 109.0
C24B C25B H25C 109.0
C26B C25B H25D 109.0
C24B C25B H25D 109.0
H25C C25B H25D 107.8
C25B C26B H26D 109.5
C25B C26B H26E 109.5
H26D C26B H26E 109.5
C25B C26B H26F 109.5
H26D C26B H26F 109.5
H26E C26B H26F 109.5
C22 C27 C28 111.75(18)
C22 C27 H27A 109.3
C28 C27 H27A 109.3
C22 C27 H27B 109.3
C28 C27 H27B 109.3
H27A C27 H27B 107.9
C29 C28 C27 112.1(2)
C29 C28 H28A 109.2
C27 C28 H28A 109.2
C29 C28 H28B 109.2
C27 C28 H28B 109.2
H28A C28 H28B 107.9
C30 C29 C28 112.5(2)
C30 C29 H29A 109.1
C28 C29 H29A 109.1
C30 C29 H29B 109.1
C28 C29 H29B 109.1
H29A C29 H29B 107.8
C29 C30 H30A 109.5
C29 C30 H30B 109.5
H30A C30 H30B 109.5
C29 C30 H30C 109.5
H30A C30 H30C 109.5
H30B C30 H30C 109.5
C32 C31 C36 117.8(2)
C32 C31 B1 120.3(2)
C36 C31 B1 121.9(2)
C31 C32 C33 121.8(2)
C31 C32 H32 119.1
C33 C32 H32 119.1
C34 C33 C32 119.1(2)
C34 C33 C37 121.8(2)
C32 C33 C37 119.0(2)
C35 C34 C33 120.1(2)
C35 C34 H34 119.9
C33 C34 H34 119.9
C34 C35 C36 119.4(2)
C34 C35 C42 120.9(2)
C36 C35 C42 119.7(2)
C35 C36 C31 121.8(2)
C35 C36 H36 119.1
C31 C36 H36 119.1
C41 C37 C38 117.1(2)
C41 C37 C33 121.1(2)
C38 C37 C33 121.7(2)
C39 C38 C37 118.8(3)
C39 C38 H38 120.6
C37 C38 H38 120.6
N7 C39 C38 124.4(2)
N7 C39 H39 117.8
C38 C39 H39 117.8
N7 C40 C41 123.3(3)
N7 C40 H40 118.4
C41 C40 H40 118.4
C37 C41 C40 119.9(2)
C37 C41 H41 120.1
C40 C41 H41 120.1
C43 C42 C46 116.8(2)
C43 C42 C35 122.2(2)
C46 C42 C35 121.1(2)
C44 C43 C42 119.6(2)
C44 C43 H43 120.2
C42 C43 H43 120.2
N8 C44 C43 123.8(2)
N8 C44 H44 118.1
C43 C44 H44 118.1
N8 C45 C46 123.9(2)
N8 C45 H45 118.1
C46 C45 H45 118.1
C45 C46 C42 119.7(2)
C45 C46 H46 120.1
C42 C46 H46 120.1
C48 C47 C52 117.4(2)
C48 C47 B2 122.49(19)
C52 C47 B2 120.12(19)
C47 C48 C49 122.1(2)
C47 C48 H48 119.0
C49 C48 H48 119.0
C48 C49 C50 119.0(2)
C48 C49 C53 121.2(2)
C50 C49 C53 119.7(2)
C51 C50 C49 120.4(2)
C51 C50 H50 119.8
C49 C50 H50 119.8
C50 C51 C52 119.2(2)
C50 C51 C58 120.5(2)
C52 C51 C58 120.2(2)
C51 C52 C47 121.9(2)
C51 C52 H52 119.0
C47 C52 H52 119.0
C57 C53 C54 117.1(2)
C57 C53 C49 121.8(2)
C54 C53 C49 121.0(2)
C55 C54 C53 119.2(2)
C55 C54 H54 120.4
C53 C54 H54 120.4
N9 C55 C54 124.5(2)
N9 C55 H55 117.8
C54 C55 H55 117.8
N9 C56 C57 124.0(2)
N9 C56 H56 118.0
C57 C56 H56 118.0
C53 C57 C56 119.2(2)
C53 C57 H57 120.4
C56 C57 H57 120.4
C62 C58 C59 116.9(2)
C62 C58 C51 122.5(2)
C59 C58 C51 120.6(2)
C60 C59 C58 119.4(2)
C60 C59 H59 120.3
C58 C59 H59 120.3
N10 C60 C59 124.1(2)
N10 C60 H60 118.0
C59 C60 H60 118.0
N10 C61 C62 123.5(2)
N10 C61 H61 118.3
C62 C61 H61 118.3
C58 C62 C61 119.7(2)
C58 C62 H62 120.1
C61 C62 H62 120.1

loop_
_geom_bond_atom_site_label_1
_geom_bond_atom_site_label_2
_geom_bond_distance
Fe1 N6 1.8971(18)
Fe1 N3 1.899(2)
Fe1 N4 1.9029(18)
Fe1 N5 1.9092(18)
Fe1 N1 1.9180(18)
Fe1 N2 1.9210(19)
O1 N1 1.376(2)
O1 B1 1.492(3)
O2 N3 1.377(2)
O2 B1 1.497(3)
O3 N5 1.370(2)
O3 B1 1.489(3)
O4 N2 1.381(2)
O4 B2 1.503(3)
O5 N4 1.377(2)
O5 B2 1.490(3)
O6 N6 1.381(2)
O6 B2 1.490(3)
O7 H7C 0.97(4)
O7 H7D 0.97(4)
O8 H8C 0.92(3)
O8 H8D 0.91(3)
N1 C1 1.303(3)
N2 C2 1.302(3)
N3 C11 1.309(3)
N4 C12 1.310(3)
N5 C21 1.308(3)
N6 C22 1.318(3)
N7 C39 1.338(4)
N7 C40 1.344(3)
N8 C45 1.339(3)
N8 C44 1.341(3)
N9 C55 1.340(3)
N9 C56 1.341(4)
N10 C60 1.338(3)
N10 C61 1.344(3)
B1 C31 1.596(3)
B2 C47 1.600(3)
C1 C2 1.452(3)
C1 C3 1.499(3)
C2 C7 1.497(3)
C3 C4 1.535(3)
C3 H3A 0.9900
C3 H3B 0.9900
C4 C5 1.526(3)
C4 H4A 0.9900
C4 H4B 0.9900
C5 C6 1.521(4)
C5 H5A 0.9900
C5 H5B 0.9900
C6 H6A 0.9800
C6 H6B 0.9800
C6 H6C 0.9800
C7 C8 1.538(3)
C7 H7A 0.9900
C7 H7B 0.9900
C8 C9 1.522(3)
C8 H8A 0.9900
C8 H8B 0.9900
C9 C10 1.529(3)
C9 H9A 0.9900
C9 H9B 0.9900
C10 H10A 0.9800
C10 H10B 0.9800
C10 H10C 0.9800
C11 C12 1.451(3)
C11 C13 1.494(3)
C12 C17 1.489(3)
C13 C14 1.533(3)
C13 H13A 0.9900
C13 H13B 0.9900
C14 C15 1.525(3)
C14 H14A 0.9900
C14 H14B 0.9900
C15 C16 1.516(4)
C15 H15A 0.9900
C15 H15B 0.9900
C16 H16A 0.9800
C16 H16B 0.9800
C16 H16C 0.9800
C17 C18A 1.531(6)
C17 C18B 1.543(7)
C17 H17A 0.9900
C17 H17B 0.9900
C17 H17C 0.9900
C17 H17D 0.9900
C18A C19A 1.540(7)
C18A H18A 0.9900
C18A H18B 0.9900
C19A C20A 1.550(7)
C19A H19A 0.9900
C19A H19B 0.9900
C20A H20A 0.9800
C20A H20B 0.9800
C20A H20C 0.9800
C18B C19B 1.538(8)
C18B H18C 0.9900
C18B H18D 0.9900
C19B C20B 1.533(7)
C19B H19C 0.9900
C19B H19D 0.9900
C20B H20D 0.9800
C20B H20E 0.9800
C20B H20F 0.9800
C21 C22 1.447(3)
C21 C23 1.503(3)
C22 C27 1.485(3)
C23 C24A 1.538(4)
C23 C24B 1.570(5)
C23 H23A 0.9900
C23 H23B 0.9900
C23 H23C 0.9900
C23 H23D 0.9900
C24A C25A 1.532(5)
C24A H24A 0.9900
C24A H24B 0.9900
C25A C26A 1.531(5)
C25A H25A 0.9900
C25A H25B 0.9900
C26A H26A 0.9800
C26A H26B 0.9800
C26A H26C 0.9800
C24B C25B 1.533(6)
C24B H24C 0.9900
C24B H24D 0.9900
C25B C26B 1.526(7)
C25B H25C 0.9900
C25B H25D 0.9900
C26B H26D 0.9800
C26B H26E 0.9800
C26B H26F 0.9800
C27 C28 1.530(3)
C27 H27A 0.9900
C27 H27B 0.9900
C28 C29 1.527(3)
C28 H28A 0.9900
C28 H28B 0.9900
C29 C30 1.526(5)
C29 H29A 0.9900
C29 H29B 0.9900
C30 H30A 0.9800
C30 H30B 0.9800
C30 H30C 0.9800
C31 C32 1.391(3)
C31 C36 1.397(3)
C32 C33 1.399(3)
C32 H32 0.9500
C33 C34 1.399(3)
C33 C37 1.480(3)
C34 C35 1.394(3)
C34 H34 0.9500
C35 C36 1.394(3)
C35 C42 1.487(3)
C36 H36 0.9500
C37 C41 1.385(4)
C37 C38 1.401(3)
C38 C39 1.383(4)
C38 H38 0.9500
C39 H39 0.9500
C40 C41 1.388(4)
C40 H40 0.9500
C41 H41 0.9500
C42 C43 1.390(3)
C42 C46 1.392(3)
C43 C44 1.387(3)
C43 H43 0.9500
C44 H44 0.9500
C45 C46 1.382(3)
C45 H45 0.9500
C46 H46 0.9500
C47 C48 1.397(3)
C47 C52 1.404(3)
C48 C49 1.400(3)
C48 H48 0.9500
C49 C50 1.400(3)
C49 C53 1.484(3)
C50 C51 1.395(3)
C50 H50 0.9500
C51 C52 1.398(3)
C51 C58 1.485(3)
C52 H52 0.9500
C53 C57 1.388(3)
C53 C54 1.400(3)
C54 C55 1.381(3)
C54 H54 0.9500
C55 H55 0.9500
C56 C57 1.395(3)
C56 H56 0.9500
C57 H57 0.9500
C58 C62 1.389(3)
C58 C59 1.399(3)
C59 C60 1.381(4)
C59 H59 0.9500
C60 H60 0.9500
C61 C62 1.390(3)
C61 H61 0.9500
C62 H62 0.9500

loop_
_geom_hbond_atom_site_label_D
_geom_hbond_atom_site_label_H
_geom_hbond_atom_site_label_A
_geom_hbond_distance_DH
_geom_hbond_distance_HA
_geom_hbond_distance_DA
_geom_hbond_angle_DHA
_geom_hbond_site_symmetry_A
O7 H7C N7 0.97(4) 1.96(4) 2.912(4) 165(5) .
O7 H7D N8 0.97(4) 1.97(4) 2.924(3) 165(4) 1_455
O8 H8C N10 0.92(3) 1.98(3) 2.905(3) 177(3) 1_455
O8 H8D N9 0.91(3) 2.20(3) 3.094(3) 166(4) .

loop_
_geom_torsion_atom_site_label_1
_geom_torsion_atom_site_label_2
_geom_torsion_atom_site_label_3
_geom_torsion_atom_site_label_4
_geom_torsion
B1 O1 N1 C1 -150.9(2)
B1 O1 N1 Fe1 14.6(2)
B2 O4 N2 C2 -152.58(19)
B2 O4 N2 Fe1 13.3(2)
B1 O2 N3 C11 -150.02(19)
B1 O2 N3 Fe1 17.1(2)
N6 Fe1 N3 C11 -85.86(17)
N4 Fe1 N3 C11 -4.51(16)
N5 Fe1 N3 C11 -161.21(17)
N1 Fe1 N3 C11 112.60(17)
N2 Fe1 N3 C11 54.7(2)
N6 Fe1 N3 O2 107.51(15)
N4 Fe1 N3 O2 -171.14(16)
N5 Fe1 N3 O2 32.16(15)
N1 Fe1 N3 O2 -54.03(15)
N2 Fe1 N3 O2 -111.97(18)
B2 O5 N4 C12 -154.78(18)
B2 O5 N4 Fe1 14.3(2)
B1 O3 N5 C21 -156.37(19)
B1 O3 N5 Fe1 12.7(2)
B2 O6 N6 C22 -149.00(19)
B2 O6 N6 Fe1 15.5(2)
N3 Fe1 N6 C22 -87.34(18)
N4 Fe1 N6 C22 -162.86(17)
N5 Fe1 N6 C22 -6.20(16)
N1 Fe1 N6 C22 52.5(2)
N2 Fe1 N6 C22 110.82(17)
N3 Fe1 N6 O6 108.74(15)
N4 Fe1 N6 O6 33.22(16)
N5 Fe1 N6 O6 -170.13(17)
N1 Fe1 N6 O6 -111.42(18)
N2 Fe1 N6 O6 -53.10(15)
N5 O3 B1 O1 -68.7(2)
N5 O3 B1 O2 54.1(2)
N5 O3 B1 C31 171.07(17)
N1 O1 B1 O3 53.3(2)
N1 O1 B1 O2 -69.5(2)
N1 O1 B1 C31 173.18(18)
N3 O2 B1 O3 -70.8(2)
N3 O2 B1 O1 52.0(2)
N3 O2 B1 C31 170.92(16)
N6 O6 B2 O5 -68.9(2)
N6 O6 B2 O4 53.0(2)
N6 O6 B2 C47 171.31(16)
N4 O5 B2 O6 52.2(2)
N4 O5 B2 O4 -70.3(2)
N4 O5 B2 C47 170.77(16)
N2 O4 B2 O6 -68.6(2)
N2 O4 B2 O5 54.6(2)
N2 O4 B2 C47 173.86(16)
O1 N1 C1 C2 175.45(17)
Fe1 N1 C1 C2 9.3(2)
O1 N1 C1 C3 -0.4(3)
Fe1 N1 C1 C3 -166.50(16)
O4 N2 C2 C1 175.01(17)
Fe1 N2 C2 C1 8.5(2)
O4 N2 C2 C7 1.8(3)
Fe1 N2 C2 C7 -164.72(17)
N1 C1 C2 N2 -11.1(3)
C3 C1 C2 N2 164.7(2)
N1 C1 C2 C7 162.4(2)
C3 C1 C2 C7 -21.8(3)
N1 C1 C3 C4 99.7(3)
C2 C1 C3 C4 -75.6(3)
C1 C3 C4 C5 -54.0(3)
C3 C4 C5 C6 -174.2(2)
N2 C2 C7 C8 100.5(3)
C1 C2 C7 C8 -72.1(3)
C2 C7 C8 C9 167.53(19)
C7 C8 C9 C10 179.2(2)
O2 N3 C11 C12 175.30(16)
Fe1 N3 C11 C12 7.8(2)
O2 N3 C11 C13 -4.6(3)
Fe1 N3 C11 C13 -172.15(16)
O5 N4 C12 C11 173.74(16)
Fe1 N4 C12 C11 4.3(2)
O5 N4 C12 C17 -7.2(3)
Fe1 N4 C12 C17 -176.64(15)
N3 C11 C12 N4 -7.4(3)
C13 C11 C12 N4 172.6(2)
N3 C11 C12 C17 173.6(2)
C13 C11 C12 C17 -6.5(4)
N3 C11 C13 C14 80.9(3)
C12 C11 C13 C14 -99.0(3)
C11 C13 C14 C15 -168.0(2)
C13 C14 C15 C16 179.0(2)
N4 C12 C17 C18A -82.0(9)
C11 C12 C17 C18A 96.9(9)
N4 C12 C17 C18B -73.8(12)
C11 C12 C17 C18B 105.1(12)
C12 C17 C18A C19A 161.5(11)
C17 C18A C19A C20A -159.2(10)
C12 C17 C18B C19B -173.9(15)
C17 C18B C19B C20B 163.9(12)
O3 N5 C21 C22 173.66(17)
Fe1 N5 C21 C22 4.2(2)
O3 N5 C21 C23 -5.6(3)
Fe1 N5 C21 C23 -175.04(16)
O6 N6 C22 C21 174.80(17)
Fe1 N6 C22 C21 9.8(2)
O6 N6 C22 C27 -0.2(3)
Fe1 N6 C22 C27 -165.16(16)
N5 C21 C22 N6 -8.6(3)
C23 C21 C22 N6 170.6(2)
N5 C21 C22 C27 166.2(2)
C23 C21 C22 C27 -14.6(4)
N5 C21 C23 C24A -57.4(4)
C22 C21 C23 C24A 123.5(3)
N5 C21 C23 C24B -89.4(4)
C22 C21 C23 C24B 91.5(4)
C21 C23 C24A C25A 167.7(4)
C23 C24A C25A C26A -165.1(4)
C21 C23 C24B C25B -176.1(5)
C23 C24B C25B C26B -65.9(8)
N6 C22 C27 C28 81.6(3)
C21 C22 C27 C28 -92.5(3)
C22 C27 C28 C29 -174.0(2)
C27 C28 C29 C30 178.2(3)
O3 B1 C31 C32 -178.5(2)
O1 B1 C31 C32 60.5(3)
O2 B1 C31 C32 -59.2(3)
O3 B1 C31 C36 -2.1(3)
O1 B1 C31 C36 -123.1(2)
O2 B1 C31 C36 117.3(2)
C36 C31 C32 C33 -1.7(3)
B1 C31 C32 C33 174.8(2)
C31 C32 C33 C34 1.0(4)
C31 C32 C33 C37 -175.3(2)
C32 C33 C34 C35 0.7(3)
C37 C33 C34 C35 176.8(2)
C33 C34 C35 C36 -1.5(3)
C33 C34 C35 C42 178.5(2)
C34 C35 C36 C31 0.8(3)
C42 C35 C36 C31 -179.3(2)
C32 C31 C36 C35 0.8(3)
B1 C31 C36 C35 -175.7(2)
C34 C33 C37 C41 -48.4(3)
C32 C33 C37 C41 127.7(3)
C34 C33 C37 C38 135.6(3)
C32 C33 C37 C38 -48.2(3)
C41 C37 C38 C39 -3.1(4)
C33 C37 C38 C39 173.0(3)
C40 N7 C39 C38 3.3(4)
C37 C38 C39 N7 -0.7(5)
C39 N7 C40 C41 -2.2(4)
C38 C37 C41 C40 4.2(4)
C33 C37 C41 C40 -171.9(2)
N7 C40 C41 C37 -1.6(4)
C34 C35 C42 C43 -34.1(3)
C36 C35 C42 C43 145.9(2)
C34 C35 C42 C46 147.9(2)
C36 C35 C42 C46 -32.1(3)
C46 C42 C43 C44 0.0(4)
C35 C42 C43 C44 -178.0(2)
C45 N8 C44 C43 0.2(4)
C42 C43 C44 N8 0.1(4)
C44 N8 C45 C46 -0.6(4)
N8 C45 C46 C42 0.7(4)
C43 C42 C46 C45 -0.4(4)
C35 C42 C46 C45 177.7(2)
O6 B2 C47 C48 133.4(2)
O5 B2 C47 C48 12.2(3)
O4 B2 C47 C48 -107.1(2)
O6 B2 C47 C52 -46.9(3)
O5 B2 C47 C52 -168.02(18)
O4 B2 C47 C52 72.6(2)
C52 C47 C48 C49 -0.7(3)
B2 C47 C48 C49 179.02(19)
C47 C48 C49 C50 0.1(3)
C47 C48 C49 C53 -177.6(2)
C48 C49 C50 C51 0.4(3)
C53 C49 C50 C51 178.14(19)
C49 C50 C51 C52 -0.3(3)
C49 C50 C51 C58 -178.3(2)
C50 C51 C52 C47 -0.3(3)
C58 C51 C52 C47 177.6(2)
C48 C47 C52 C51 0.8(3)
B2 C47 C52 C51 -178.93(19)
C48 C49 C53 C57 -151.3(2)
C50 C49 C53 C57 31.0(3)
C48 C49 C53 C54 30.3(3)
C50 C49 C53 C54 -147.3(2)
C57 C53 C54 C55 -1.6(3)
C49 C53 C54 C55 176.8(2)
C56 N9 C55 C54 0.7(4)
C53 C54 C55 N9 0.4(4)
C55 N9 C56 C57 -0.5(4)
C54 C53 C57 C56 1.8(3)
C49 C53 C57 C56 -176.6(2)
N9 C56 C57 C53 -0.8(4)
C50 C51 C58 C62 38.0(3)
C52 C51 C58 C62 -140.0(2)
C50 C51 C58 C59 -143.9(2)
C52 C51 C58 C59 38.2(3)
C62 C58 C59 C60 2.3(4)
C51 C58 C59 C60 -175.9(2)
C61 N10 C60 C59 0.1(4)
C58 C59 C60 N10 -2.0(4)
C60 N10 C61 C62 1.3(3)
C59 C58 C62 C61 -1.0(3)
C51 C58 C62 C61 177.2(2)
N10 C61 C62 C58 -0.9(3)
